data_1533721
loop_
_publ_author_name
'Speka, M.V.'
'Zakharenko, M.I.'
'Markiv, V.Ya.'
'Belyavina, N.M.'

_publ_section_title
;
 Isothermal section of the Y - Ge - Ga system at 600 C in the region up to
 37 at% Y
;
_journal_name_full 'Journal of Alloys Compd.'
_journal_page_first 41
_journal_page_last 46
_journal_volume 368
_journal_year 2004
_chemical_formula_sum 'Ga0.34 Ge6.66 Y2'
_chemical_name_systematic 'Y2 (Ge6.66 Ga0.34)'
_space_group_IT_number 64
_symmetry_space_group_name_Hall '-C 2ac 2'
_symmetry_space_group_name_H-M 'C m c a'
_cell_angle_alpha 90
_cell_angle_beta 90
_cell_angle_gamma 90
_cell_formula_units_Z 8
_cell_length_a 8.242
_cell_length_b 7.964
_cell_length_c 20.72
_cell_volume 1360.046
_citation_journal_id_ASTM JALCEU
_cod_data_source_file Speka_JALCEU_2004_1410.cif
_cod_data_source_block Ga0.34Ge6.66Y2
_cod_database_code 1533721

loop_
_symmetry_equiv_pos_as_xyz
x,y,z
-x+1/2,-y,z+1/2
x,-y,-z
-x+1/2,y,-z+1/2
-x,-y,-z
x-1/2,y,-z-1/2
-x,y,z
x-1/2,-y,z-1/2
x+1/2,y+1/2,z
-x+1,-y+1/2,z+1/2
x+1/2,-y+1/2,-z
-x+1,y+1/2,-z+1/2
-x+1/2,-y+1/2,-z
x,y+1/2,-z-1/2
-x+1/2,y+1/2,z
x,-y+1/2,z-1/2

loop_
_atom_site_label
_atom_site_type_symbol
_atom_site_fract_x
_atom_site_fract_y
_atom_site_fract_z
_atom_site_occupancy
_atom_site_U_iso_or_equiv
Ga6 Ga 0 0.361 0.191 0.05 0.0
Ge6 Ge 0 0.361 0.191 0.95 0.0
Y1 Y 0.251 0.374 0.082 1 0.0
Ga2 Ga 0 0.121 0.46 0.05 0.0
Ga4 Ga 0 0.123 0.041 0.05 0.0
Ge2 Ge 0 0.121 0.46 0.95 0.0
Ge3 Ge 0 0.064 0.158 0.95 0.0
Ga5 Ga 0 0.395 0.307 0.05 0.0
Ga3 Ga 0 0.064 0.158 0.05 0.0
Ga1 Ga 0.223 0.126 0.186 0.05 0.0
Ge4 Ge 0 0.123 0.041 0.95 0.0
Ge5 Ge 0 0.395 0.307 0.95 0.0
Ge1 Ge 0.223 0.126 0.186 0.95 0.0
